data_1565600
loop_
_publ_author_name
'Carroll, Hannah K.'
'Brown, Matthew L.'
'Yap, Vanessa C.'
'Magnuson, Justine R.'
'Reich, Noah A.J.'
'Macdonald, Alexander G.P.'
'Montgomery, Craig D.'

_publ_section_title
;
 Rapid interconversion of diastereomers of
 [PdCl{P(OC6H4NMe)2}{P(OC6H4NMe)OC6H4NHMe}]
;
_journal_name_full 'Inorganica Chimica Acta'
_journal_page_first 119239
_journal_paper_doi 10.1016/j.ica.2019.119239
_journal_volume 501
_journal_year 2020
_chemical_formula_moiety 'C28 H29 Cl N4 O4 P2 Pd'
_chemical_formula_sum 'C28 H29 Cl N4 O4 P2 Pd'
_chemical_formula_weight 689.34
_chemical_properties_physical Air-sensitive,Moisture-sensitive
_space_group_crystal_system triclinic
_space_group_IT_number 2
_space_group_name_Hall '-P 1'
_space_group_name_H-M_alt 'P -1'
_atom_sites_solution_hydrogens mixed
_atom_sites_solution_primary dual
_cell_angle_alpha 97.753(5)
_cell_angle_beta 112.821(5)
_cell_angle_gamma 95.185(5)
_cell_formula_units_Z 4
_cell_length_a 13.4859(8)
_cell_length_b 13.9193(8)
_cell_length_c 16.7686(10)
_cell_measurement_reflns_used 7497
_cell_measurement_temperature 150(2)
_cell_measurement_theta_max 66.76
_cell_measurement_theta_min 2.909
_cell_volume 2839.5(3)
_computing_cell_refinement 'SAINT V8.38A (Bruker, 2016)'
_computing_data_collection 'APEX3 v2018.1-0'
_computing_data_reduction 'SAINT V8.38A (Bruker, 2016)'
_computing_molecular_graphics
;
ShelxLe (H\:ubschle, 2011), Olex2 (Dolomanov et al., 2009)'
;
_diffrn_ambient_temperature 150(2)
_diffrn_detector 'Bruker APEX-II CCD'
_diffrn_detector_area_resol_mean 8.33
_diffrn_detector_type 'CCD area detector'
_diffrn_measured_fraction_theta_full 0.878
_diffrn_measured_fraction_theta_max 0.880
_diffrn_measurement_device 'three-circle diffractometer'
_diffrn_measurement_device_type 'Bruker APEX-II CCD'
_diffrn_measurement_method '\f and \w scans'
_diffrn_radiation_monochromator 'mirror optics'
_diffrn_radiation_probe x-ray
_diffrn_radiation_type CuK\a
_diffrn_radiation_wavelength 1.54178
_diffrn_reflns_av_unetI/netI 0.1446
_diffrn_reflns_Laue_measured_fraction_full 0.878
_diffrn_reflns_Laue_measured_fraction_max 0.880
_diffrn_reflns_limit_h_max 14
_diffrn_reflns_limit_h_min -15
_diffrn_reflns_limit_k_max 16
_diffrn_reflns_limit_k_min -16
_diffrn_reflns_limit_l_max 20
_diffrn_reflns_limit_l_min 0
_diffrn_reflns_number 10938
_diffrn_reflns_point_group_measured_fraction_full 0.878
_diffrn_reflns_point_group_measured_fraction_max 0.880
_diffrn_reflns_theta_full 67.201
_diffrn_reflns_theta_max 67.201
_diffrn_reflns_theta_min 2.909
_diffrn_source 'microfocus sealed X-ray tube'
_diffrn_source_type 'Incoatec I\ms'
_diffrn_standards_number 0
_exptl_absorpt_coefficient_mu 7.557
_exptl_absorpt_correction_T_max 0.752818
_exptl_absorpt_correction_T_min 0.461690
_exptl_absorpt_correction_type multi-scan
_exptl_absorpt_process_details
;
 TWINABS-2012/1 (Bruker,2012) was used for absorption correction.

Final HKLF 5 output contains 38763 reflections, 
Rint = 0.1024  for all   19590  observations and
 Rint = 0.0472  for all    2224  observations with I > 3sigma(I)
;
_exptl_crystal_colour yellow
_exptl_crystal_colour_primary yellow
_exptl_crystal_density_diffrn 1.613
_exptl_crystal_description needle
_exptl_crystal_F_000 1400
_exptl_crystal_recrystallization_method 'Re-crystallisation from solvent: 1:1 THF/hexanes'
_exptl_crystal_size_max 0.1
_exptl_crystal_size_mid 0.02
_exptl_crystal_size_min 0.02
_refine_diff_density_max 2.205
_refine_diff_density_min -1.369
_refine_diff_density_rms 0.223
_refine_ls_extinction_coef .
_refine_ls_extinction_method none
_refine_ls_goodness_of_fit_ref 1.020
_refine_ls_hydrogen_treatment mixed
_refine_ls_matrix_type full
_refine_ls_number_parameters 735
_refine_ls_number_reflns 10938
_refine_ls_number_restraints 777
_refine_ls_restrained_S_all 0.990
_refine_ls_R_factor_all 0.1490
_refine_ls_R_factor_gt 0.0786
_refine_ls_shift/su_max 0.000
_refine_ls_shift/su_mean 0.000
_refine_ls_structure_factor_coef Fsqd
_refine_ls_weighting_details 'w=1/[\s^2^(Fo^2^)+(0.1148P)^2^+13.6919P] where P=(Fo^2^+2Fc^2^)/3'
_refine_ls_weighting_scheme calc
_refine_ls_wR_factor_gt 0.1922
_refine_ls_wR_factor_ref 0.2381
_reflns_Friedel_coverage 0.000
_reflns_Friedel_fraction_full .
_reflns_Friedel_fraction_max .
_reflns_number_gt 6492
_reflns_number_total 10938
_reflns_threshold_expression 'I > 2\s(I)'
_cod_data_source_file ICA-2020-501-119239.cif
_cod_data_source_block 1
_cod_database_code 1565600
_shelx_space_group_comment
;
The symmetry employed for this shelxl refinement is uniquely defined
by the following loop, which should always be used as a source of
symmetry information in preference to the above space-group names.
They are only intended as comments.
;
_shelx_estimated_absorpt_t_max 0.864
_shelx_estimated_absorpt_t_min 0.519
_exptl_absorpt_special_details
;
HKLF 5 dataset constructed from all observed data
Reflections merged according to point-group -1    
Single reflections that also occur in composites not omitted
;
_olex2_refinement_description
;
1. Twinned data refinement
 Scales: 0.51(3)
 0.186(15) 0.14(2) 0.16(2)
2. Fixed Uiso
 At 1.2 times of:
  All C(H) groups, All N(H) groups
 At 1.5 times of:
  All C(H,H,H) groups
3. Restrained distances
 N2-H2
 0.87 with sigma of 0.02
4. Uiso/Uaniso restraints and constraints
Uanis(N2) \\sim Ueq, Uanis(N6) \\sim Ueq, Uanis(N5) \\sim Ueq, Uanis(N7) \\sim
Ueq, Uanis(N1) \\sim Ueq, Uanis(N4) \\sim Ueq: with sigma of 0.002 and sigma
for terminal atoms of 0.003
Uanis(C48) \\sim Ueq, Uanis(C27) \\sim Ueq, Uanis(C7) \\sim Ueq, Uanis(C47)
\\sim Ueq, Uanis(C44) \\sim Ueq: with sigma of 0.002 and sigma for terminal
atoms of 0.003
Uanis(C42) \\sim Ueq, Uanis(O5) \\sim Ueq, Uanis(O3) \\sim Ueq: with sigma of
0.002 and sigma for terminal atoms of 0.003
5. Rigid body (RIGU) restrains
 All non-hydrogen atoms
 with sigma for 1-2 distances of 0.003 and sigma for 1-3 distances of 0.003
6.a Ternary CH refined with riding coordinates:
 N6(H6)
6.b Aromatic/amide H refined with riding coordinates:
 C2(H2A), C3(H3), C4(H4), C5(H5), C9(H9), C10(H10), C11(H11), C12(H12),
 C17(H17), C16(H16), C19(H19), C18(H18), C23(H23), C26(H26), C25(H25), C24(H24),
  C30(H30), C31(H31), C32(H32), C33(H33), C37(H37), C38(H38), C39(H39),
 C40(H40), C44(H44), C45(H45), C46(H46), C47(H47), C51(H51), C52(H52), C53(H53),
  C54(H54)
6.c Idealised Me refined as rotating group:
 C7(H7A,H7B,H7C), C14(H14A,H14B,H14C), C21(H21A,H21B,H21C), C28(H28A,H28B,
 H28C), C35(H35A,H35B,H35C), C42(H42A,H42B,H42C), C49(H49A,H49B,H49C), C56(H56A,
 H56B,H56C)
;
_olex2_submission_special_instructions 'No special instructions were received'

loop_
_space_group_symop_operation_xyz
'x, y, z'
'-x, -y, -z'

loop_
_atom_site_label
_atom_site_type_symbol
_atom_site_fract_x
_atom_site_fract_y
_atom_site_fract_z
_atom_site_U_iso_or_equiv
_atom_site_adp_type
_atom_site_occupancy
_atom_site_site_symmetry_order
_atom_site_calc_flag
_atom_site_refinement_flags_posn
_atom_site_refinement_flags_adp
_atom_site_refinement_flags_occupancy
_atom_site_disorder_assembly
_atom_site_disorder_group
Pd1 Pd 0.36364(12) 0.60137(12) 0.34014(9) 0.0165(4) Uani 1 1 d . U . . .
N1 N 0.5591(15) 0.6047(14) 0.2629(10) 0.024(3) Uani 1 1 d . U . . .
C1 C 0.4745(17) 0.634(2) 0.1234(14) 0.031(5) Uani 1 1 d . U . . .
O1 O 0.3877(11) 0.6126(13) 0.1478(10) 0.029(3) Uani 1 1 d . U . . .
P1 P 0.4296(4) 0.5717(4) 0.2398(3) 0.0186(11) Uani 1 1 d . U . . .
Cl1 Cl 0.2968(5) 0.6225(4) 0.4495(3) 0.0242(12) Uani 1 1 d . U . . .
Pd2 Pd 0.97790(12) 0.33609(12) 0.34257(9) 0.0170(4) Uani 1 1 d . U . . .
Cl2 Cl 1.1558(4) 0.3600(4) 0.4511(3) 0.0246(12) Uani 1 1 d . U . . .
P2 P 0.4001(4) 0.7673(4) 0.3499(4) 0.0190(11) Uani 1 1 d . U . . .
N2 N 0.3339(12) 0.4433(12) 0.3387(9) 0.010(3) Uani 1 1 d D U . . .
H2 H 0.307(12) 0.441(13) 0.378(8) 0.012 Uiso 1 1 d DR . . . .
O2 O 0.4121(13) 0.4531(13) 0.2053(10) 0.027(3) Uani 1 1 d . U . . .
C2 C 0.4628(16) 0.6553(18) 0.0447(14) 0.033(5) Uani 1 1 d . U . . .
H2A H 0.393483 0.657540 0.000228 0.040 Uiso 1 1 calc R . . . .
C3 C 0.5611(18) 0.675(2) 0.0322(17) 0.050(6) Uani 1 1 d . U . . .
H3 H 0.557992 0.690796 -0.021838 0.060 Uiso 1 1 calc R . . . .
O3 O 0.2670(14) 0.7678(13) 0.2817(9) 0.025(3) Uani 1 1 d . U . . .
P3 P 0.8107(4) 0.3236(4) 0.2437(3) 0.0188(11) Uani 1 1 d . U . . .
N3 N 0.4415(15) 0.8164(15) 0.2797(12) 0.025(4) Uani 1 1 d . U . . .
O4 O 0.5325(14) 0.7603(15) 0.4196(11) 0.032(4) Uani 1 1 d . U . . .
P4 P 0.9502(4) 0.1745(4) 0.3534(3) 0.0182(11) Uani 1 1 d . U . . .
N4 N 0.3950(16) 0.8499(16) 0.4315(11) 0.024(3) Uani 1 1 d . U . . .
C4 C 0.6597(19) 0.670(2) 0.0973(17) 0.049(7) Uani 1 1 d . U . . .
H4 H 0.723550 0.681224 0.086475 0.059 Uiso 1 1 calc R . . . .
N6 N 1.0048(14) 0.4982(13) 0.3400(9) 0.016(3) Uani 1 1 d . U . . .
H6 H 1.084501 0.521397 0.375009 0.019 Uiso 1 1 calc R . . . .
O6 O 0.7950(11) 0.4250(12) 0.2063(10) 0.024(3) Uani 1 1 d . U . . .
C6 C 0.5734(16) 0.6250(18) 0.1889(13) 0.025(4) Uani 1 1 d . U . . .
C5 C 0.6696(19) 0.6497(19) 0.1768(15) 0.032(5) Uani 1 1 d . U . . .
H5 H 0.739185 0.652102 0.222835 0.038 Uiso 1 1 calc R . . . .
N5 N 0.7064(13) 0.3075(12) 0.2726(9) 0.018(3) Uani 1 1 d . U . . .
O5 O 0.7554(11) 0.2411(11) 0.1542(8) 0.023(2) Uani 1 1 d . U . . .
C8 C 0.3077(18) 0.4020(16) 0.1841(12) 0.021(4) Uani 1 1 d . U . . .
O8 O 1.0120(13) 0.1451(13) 0.2819(10) 0.027(3) Uani 1 1 d . U . . .
N8 N 0.8366(15) 0.0948(14) 0.2838(12) 0.022(3) Uani 1 1 d . U . . .
C7 C 0.6536(19) 0.6072(18) 0.3468(13) 0.030(4) Uani 1 1 d . U . . .
H7A H 0.695334 0.555330 0.338965 0.044 Uiso 1 1 calc GR . . . .
H7B H 0.627853 0.596867 0.392600 0.044 Uiso 1 1 calc GR . . . .
H7C H 0.700310 0.671233 0.364296 0.044 Uiso 1 1 calc GR . . . .
N7 N 1.0410(16) 0.1263(15) 0.4326(11) 0.022(3) Uani 1 1 d . U . . .
O7 O 0.8885(13) 0.2079(13) 0.4242(9) 0.022(3) Uani 1 1 d . U . . .
C9 C 0.248(2) 0.3526(19) 0.0984(13) 0.034(5) Uani 1 1 d . U . . .
H9 H 0.274994 0.358575 0.054507 0.041 Uiso 1 1 calc R . . . .
C10 C 0.150(2) 0.295(2) 0.0768(18) 0.048(8) Uani 1 1 d . U . . .
H10 H 0.107744 0.263447 0.017634 0.057 Uiso 1 1 calc R . . . .
C11 C 0.113(2) 0.284(2) 0.1401(15) 0.040(6) Uani 1 1 d . U . . .
H11 H 0.045580 0.244439 0.125348 0.048 Uiso 1 1 calc R . . . .
C12 C 0.1755(18) 0.3324(18) 0.2284(14) 0.029(5) Uani 1 1 d . U . . .
H12 H 0.149022 0.326058 0.272597 0.035 Uiso 1 1 calc R . . . .
C13 C 0.2756(16) 0.3887(15) 0.2492(12) 0.015(3) Uani 1 1 d . U . . .
C17 C 0.163(2) 0.859(2) 0.0790(18) 0.047(7) Uani 1 1 d . U . . .
H17 H 0.096299 0.868637 0.034591 0.056 Uiso 1 1 calc R . . . .
C16 C 0.159(2) 0.816(2) 0.1439(15) 0.036(5) Uani 1 1 d . U . . .
H16 H 0.091129 0.790260 0.143878 0.044 Uiso 1 1 calc R . . . .
C15 C 0.2550(19) 0.811(2) 0.2108(14) 0.029(4) Uani 1 1 d . U . . .
C14 C 0.4410(18) 0.4062(18) 0.3877(14) 0.024(4) Uani 1 1 d . U . . .
H14A H 0.427439 0.334569 0.380572 0.036 Uiso 1 1 calc GR . . . .
H14B H 0.470108 0.435407 0.450435 0.036 Uiso 1 1 calc GR . . . .
H14C H 0.493759 0.425053 0.363478 0.036 Uiso 1 1 calc GR . . . .
C19 C 0.359(2) 0.8748(18) 0.1376(15) 0.032(4) Uani 1 1 d . U . . .
H19 H 0.426840 0.890110 0.132948 0.038 Uiso 1 1 calc R . . . .
C18 C 0.261(2) 0.891(2) 0.0735(16) 0.040(5) Uani 1 1 d . U . . .
H18 H 0.261150 0.922587 0.026895 0.047 Uiso 1 1 calc R . . . .
C21 C 0.5506(19) 0.853(2) 0.2879(15) 0.032(5) Uani 1 1 d . U . . .
H21A H 0.566533 0.813245 0.242767 0.048 Uiso 1 1 calc GR . . . .
H21B H 0.604140 0.848804 0.346402 0.048 Uiso 1 1 calc GR . . . .
H21C H 0.554375 0.921563 0.280067 0.048 Uiso 1 1 calc GR . . . .
C20 C 0.354(2) 0.8369(18) 0.2057(15) 0.026(4) Uani 1 1 d . U . . .
C22 C 0.561(2) 0.8104(17) 0.5033(14) 0.023(4) Uani 1 1 d . U . . .
C23 C 0.657(2) 0.8098(17) 0.5767(15) 0.029(4) Uani 1 1 d . U . . .
H23 H 0.713356 0.775781 0.572367 0.034 Uiso 1 1 calc R . . . .
C26 C 0.495(2) 0.912(2) 0.5924(16) 0.035(5) Uani 1 1 d . U . . .
H26 H 0.437603 0.943169 0.598996 0.042 Uiso 1 1 calc R . . . .
C25 C 0.594(2) 0.918(2) 0.6641(17) 0.048(7) Uani 1 1 d . U . . .
H25 H 0.610378 0.962140 0.717690 0.058 Uiso 1 1 calc R . . . .
C24 C 0.665(2) 0.8623(18) 0.6564(15) 0.031(4) Uani 1 1 d . U . . .
H24 H 0.725766 0.857665 0.708374 0.037 Uiso 1 1 calc R . . . .
C28 C 0.306(2) 0.904(2) 0.4276(19) 0.039(6) Uani 1 1 d . U . . .
H28A H 0.331321 0.974646 0.437223 0.058 Uiso 1 1 calc GR . . . .
H28B H 0.281317 0.890502 0.473408 0.058 Uiso 1 1 calc GR . . . .
H28C H 0.245283 0.883648 0.369695 0.058 Uiso 1 1 calc GR . . . .
C27 C 0.481(2) 0.8601(19) 0.5126(14) 0.026(3) Uani 1 1 d . U . . .
C29 C 0.6470(16) 0.2084(17) 0.1378(12) 0.023(4) Uani 1 1 d . U . . .
C30 C 0.5757(17) 0.1368(19) 0.0676(14) 0.034(5) Uani 1 1 d . U . . .
H30 H 0.596787 0.109471 0.022587 0.041 Uiso 1 1 calc R . . . .
C31 C 0.4738(17) 0.1062(18) 0.0646(15) 0.035(5) Uani 1 1 d . U . . .
H31 H 0.424873 0.056151 0.017880 0.042 Uiso 1 1 calc R . . . .
C32 C 0.4409(15) 0.1498(17) 0.1319(14) 0.033(4) Uani 1 1 d . U . . .
H32 H 0.369554 0.131793 0.128561 0.040 Uiso 1 1 calc R . . . .
C33 C 0.5166(16) 0.2186(18) 0.2015(15) 0.031(5) Uani 1 1 d . U . . .
H33 H 0.496894 0.248632 0.246394 0.038 Uiso 1 1 calc R . . . .
C34 C 0.6194(15) 0.2436(16) 0.2062(12) 0.020(3) Uani 1 1 d . U . . .
C35 C 0.7054(17) 0.3403(18) 0.3573(12) 0.028(5) Uani 1 1 d . U . . .
H35A H 0.663669 0.394809 0.354189 0.043 Uiso 1 1 calc GR . . . .
H35B H 0.780262 0.362284 0.401064 0.043 Uiso 1 1 calc GR . . . .
H35C H 0.671506 0.286015 0.374530 0.043 Uiso 1 1 calc GR . . . .
C36 C 0.8733(16) 0.4748(16) 0.1867(13) 0.017(4) Uani 1 1 d . U . . .
C37 C 0.8494(18) 0.481(2) 0.0981(14) 0.036(6) Uani 1 1 d . U . . .
H37 H 0.779446 0.454132 0.053705 0.043 Uiso 1 1 calc R . . . .
C38 C 0.9280(19) 0.527(2) 0.0757(15) 0.037(6) Uani 1 1 d . U . . .
H38 H 0.911327 0.532762 0.016167 0.044 Uiso 1 1 calc R . . . .
C39 C 1.0337(18) 0.5666(18) 0.1418(14) 0.032(5) Uani 1 1 d . U . . .
H39 H 1.087482 0.598332 0.126619 0.039 Uiso 1 1 calc R . . . .
C40 C 1.0571(17) 0.5583(18) 0.2272(14) 0.025(4) Uani 1 1 d . U . . .
H40 H 1.127838 0.584827 0.270713 0.030 Uiso 1 1 calc R . . . .
C41 C 0.9831(16) 0.5134(16) 0.2523(13) 0.017(4) Uani 1 1 d . U . . .
C42 C 0.951(2) 0.5503(19) 0.3867(13) 0.026(4) Uani 1 1 d . U . . .
H42A H 0.919009 0.602540 0.356104 0.039 Uiso 1 1 calc GR . . . .
H42B H 1.003004 0.579108 0.446649 0.039 Uiso 1 1 calc GR . . . .
H42C H 0.892434 0.504716 0.389219 0.039 Uiso 1 1 calc GR . . . .
C43 C 0.9442(19) 0.1970(18) 0.5105(14) 0.023(4) Uani 1 1 d . U . . .
C44 C 0.920(2) 0.227(2) 0.5785(15) 0.031(4) Uani 1 1 d . U . . .
H44 H 0.858956 0.259199 0.571588 0.037 Uiso 1 1 calc R . . . .
C45 C 0.988(2) 0.2092(18) 0.6605(14) 0.029(4) Uani 1 1 d . U . . .
H45 H 0.974102 0.231043 0.710815 0.035 Uiso 1 1 calc R . . . .
C46 C 1.077(2) 0.1590(19) 0.6692(14) 0.032(5) Uani 1 1 d . U . . .
H46 H 1.121917 0.146193 0.725097 0.038 Uiso 1 1 calc R . . . .
C47 C 1.099(2) 0.1284(19) 0.5964(13) 0.027(3) Uani 1 1 d . U . . .
H47 H 1.158538 0.094342 0.602482 0.032 Uiso 1 1 calc R . . . .
C48 C 1.0347(18) 0.1469(17) 0.5160(12) 0.020(3) Uani 1 1 d . U . . .
C49 C 1.121(2) 0.063(2) 0.4289(16) 0.031(5) Uani 1 1 d . U . . .
H49A H 1.104941 0.036047 0.367337 0.047 Uiso 1 1 calc GR . . . .
H49B H 1.116317 0.008429 0.459777 0.047 Uiso 1 1 calc GR . . . .
H49C H 1.194194 0.100711 0.457205 0.047 Uiso 1 1 calc GR . . . .
C50 C 0.9497(17) 0.0733(17) 0.2120(14) 0.023(4) Uani 1 1 d . U . . .
C51 C 0.984(2) 0.0265(19) 0.1500(15) 0.033(5) Uani 1 1 d . U . . .
H51 H 1.054341 0.045751 0.152365 0.040 Uiso 1 1 calc R . . . .
C52 C 0.909(2) -0.051(2) 0.083(2) 0.045(6) Uani 1 1 d . U . . .
H52 H 0.928153 -0.081524 0.037725 0.054 Uiso 1 1 calc R . . . .
C53 C 0.810(2) -0.082(2) 0.084(2) 0.056(7) Uani 1 1 d . U . . .
H53 H 0.762429 -0.135513 0.040575 0.067 Uiso 1 1 calc R . . . .
C54 C 0.7759(19) -0.037(2) 0.1461(16) 0.040(5) Uani 1 1 d . U . . .
H54 H 0.707096 -0.060879 0.145341 0.048 Uiso 1 1 calc R . . . .
C55 C 0.8450(17) 0.0436(17) 0.2107(13) 0.023(4) Uani 1 1 d . U . . .
C56 C 0.7407(18) 0.066(2) 0.3010(15) 0.032(5) Uani 1 1 d . U . . .
H56A H 0.674608 0.063137 0.247669 0.049 Uiso 1 1 calc GR . . . .
H56B H 0.739691 0.114186 0.348857 0.049 Uiso 1 1 calc GR . . . .
H56C H 0.743458 0.001191 0.317839 0.049 Uiso 1 1 calc GR . . . .

loop_
_atom_site_aniso_label
_atom_site_aniso_U_11
_atom_site_aniso_U_22
_atom_site_aniso_U_33
_atom_site_aniso_U_23
_atom_site_aniso_U_13
_atom_site_aniso_U_12
Pd1 0.0109(8) 0.0163(9) 0.0255(7) 0.0032(5) 0.0115(5) 0.0003(6)
N1 0.023(3) 0.026(4) 0.026(3) 0.004(2) 0.013(2) 0.003(2)
C1 0.015(6) 0.048(14) 0.042(7) 0.019(8) 0.021(5) 0.010(7)
O1 0.013(5) 0.040(8) 0.043(6) 0.021(6) 0.019(4) 0.005(5)
P1 0.012(3) 0.021(3) 0.028(2) 0.0047(18) 0.0137(18) 0.001(2)
Cl1 0.025(3) 0.026(3) 0.027(2) 0.0045(18) 0.0176(19) 0.001(2)
Pd2 0.0100(8) 0.0177(9) 0.0258(7) 0.0061(5) 0.0094(5) 0.0009(6)
Cl2 0.014(3) 0.026(3) 0.030(2) 0.0085(19) 0.0035(18) 0.003(2)
P2 0.012(2) 0.015(3) 0.037(3) 0.005(2) 0.0168(19) 0.003(2)
N2 0.008(3) 0.010(3) 0.013(3) 0.001(2) 0.005(2) 0.005(2)
O2 0.020(6) 0.026(5) 0.043(7) 0.005(5) 0.022(5) 0.005(5)
C2 0.021(8) 0.045(13) 0.048(8) 0.027(9) 0.022(6) 0.008(8)
C3 0.030(8) 0.074(18) 0.075(12) 0.049(13) 0.038(8) 0.017(10)
O3 0.024(3) 0.026(3) 0.027(3) 0.007(2) 0.011(2) 0.002(2)
P3 0.011(2) 0.022(3) 0.025(2) 0.0067(18) 0.0088(17) -0.001(2)
N3 0.017(6) 0.026(10) 0.034(6) 0.004(6) 0.016(5) -0.002(6)
O4 0.015(6) 0.043(10) 0.040(5) 0.006(6) 0.013(4) 0.010(6)
P4 0.011(3) 0.015(3) 0.034(2) 0.007(2) 0.0150(19) 0.000(2)
N4 0.022(3) 0.023(4) 0.027(3) 0.003(2) 0.011(2) 0.006(2)
C4 0.025(8) 0.077(19) 0.067(11) 0.033(11) 0.035(8) 0.014(11)
N6 0.014(3) 0.015(4) 0.017(3) 0.002(2) 0.007(2) 0.003(2)
O6 0.007(6) 0.023(6) 0.041(7) 0.014(5) 0.007(5) -0.001(5)
C6 0.016(6) 0.031(12) 0.038(6) 0.013(7) 0.020(5) 0.005(7)
C5 0.023(7) 0.033(12) 0.059(10) 0.016(9) 0.032(7) 0.014(8)
N5 0.015(3) 0.019(3) 0.020(3) 0.004(2) 0.008(2) 0.001(2)
O5 0.021(3) 0.024(3) 0.025(3) 0.004(2) 0.011(2) 0.002(2)
C8 0.025(7) 0.015(9) 0.025(5) -0.002(5) 0.014(5) 0.000(6)
O8 0.015(6) 0.026(7) 0.041(5) 0.000(4) 0.017(4) -0.004(5)
N8 0.014(6) 0.021(8) 0.037(6) 0.013(5) 0.015(5) -0.002(6)
C7 0.028(5) 0.030(5) 0.031(4) 0.005(3) 0.012(3) 0.007(3)
N7 0.020(3) 0.022(4) 0.026(3) 0.004(2) 0.010(2) 0.006(2)
O7 0.019(7) 0.024(8) 0.034(5) 0.016(5) 0.019(4) 0.011(6)
C9 0.046(10) 0.031(12) 0.022(6) 0.003(6) 0.013(6) -0.002(8)
C10 0.053(12) 0.039(15) 0.034(8) -0.011(9) 0.011(8) -0.016(11)
C11 0.022(10) 0.041(15) 0.040(8) 0.000(7) 0.003(6) -0.012(9)
C12 0.018(7) 0.023(11) 0.042(8) 0.004(7) 0.011(6) -0.008(7)
C13 0.013(6) 0.011(8) 0.020(5) -0.001(5) 0.007(4) -0.002(6)
C17 0.031(8) 0.069(18) 0.050(11) 0.034(11) 0.017(8) 0.017(10)
C16 0.036(7) 0.040(14) 0.038(8) 0.019(8) 0.015(6) 0.012(9)
C15 0.030(6) 0.032(12) 0.029(7) 0.011(7) 0.015(5) 0.007(7)
C14 0.018(7) 0.018(9) 0.040(8) 0.014(7) 0.013(6) 0.009(7)
C19 0.040(8) 0.025(11) 0.047(8) 0.017(8) 0.029(7) 0.014(8)
C18 0.042(9) 0.042(13) 0.055(10) 0.025(9) 0.032(7) 0.027(9)
C21 0.026(7) 0.033(13) 0.047(11) 0.008(9) 0.027(7) -0.001(8)
C20 0.033(6) 0.013(11) 0.040(7) 0.010(7) 0.019(5) 0.007(7)
C22 0.024(7) 0.013(9) 0.038(6) 0.013(5) 0.017(5) -0.001(6)
C23 0.028(7) 0.009(8) 0.044(6) 0.009(6) 0.009(5) 0.002(6)
C26 0.030(9) 0.030(10) 0.039(6) -0.006(6) 0.015(5) -0.006(7)
C25 0.049(10) 0.040(14) 0.039(8) -0.011(10) 0.005(7) 0.012(9)
C24 0.040(11) 0.017(10) 0.034(7) 0.015(6) 0.009(7) 0.004(8)
C28 0.040(11) 0.021(12) 0.079(16) 0.031(11) 0.039(10) 0.019(10)
C27 0.025(4) 0.025(4) 0.028(3) 0.004(2) 0.012(2) 0.003(2)
C29 0.014(5) 0.024(9) 0.030(6) 0.002(5) 0.007(5) 0.000(5)
C30 0.019(7) 0.043(12) 0.037(8) -0.006(7) 0.013(6) -0.006(7)
C31 0.014(7) 0.033(11) 0.050(9) 0.002(8) 0.009(7) -0.007(6)
C32 0.010(7) 0.036(10) 0.050(9) 0.009(7) 0.011(6) -0.008(6)
C33 0.008(6) 0.033(11) 0.052(9) 0.005(7) 0.012(6) 0.002(6)
C34 0.011(5) 0.017(8) 0.031(6) 0.006(5) 0.009(4) -0.001(5)
C35 0.023(10) 0.037(11) 0.031(6) -0.003(6) 0.021(7) 0.000(8)
C36 0.007(6) 0.012(9) 0.030(6) 0.007(6) 0.003(5) -0.002(6)
C37 0.017(8) 0.052(15) 0.032(6) 0.018(8) 0.002(6) -0.004(9)
C38 0.025(9) 0.049(15) 0.032(8) 0.012(8) 0.008(6) -0.007(9)
C39 0.019(9) 0.033(13) 0.043(7) 0.010(7) 0.012(6) -0.007(8)
C40 0.012(7) 0.023(11) 0.043(7) 0.008(7) 0.016(6) -0.001(7)
C41 0.007(6) 0.018(10) 0.024(5) 0.004(5) 0.005(4) -0.001(6)
C42 0.027(5) 0.025(5) 0.026(5) 0.003(3) 0.012(3) 0.005(3)
C43 0.020(8) 0.021(11) 0.036(5) 0.013(6) 0.017(5) 0.002(7)
C44 0.031(4) 0.031(4) 0.032(4) 0.006(2) 0.015(3) 0.004(2)
C45 0.041(10) 0.024(12) 0.032(6) 0.013(8) 0.023(7) 0.006(8)
C46 0.035(10) 0.031(12) 0.024(6) 0.003(7) 0.007(6) 0.006(8)
C47 0.027(4) 0.027(4) 0.027(4) 0.007(2) 0.010(2) 0.004(2)
C48 0.018(4) 0.020(4) 0.022(3) 0.006(2) 0.009(2) 0.002(2)
C49 0.024(11) 0.036(13) 0.057(13) 0.026(10) 0.033(10) 0.015(9)
C50 0.015(6) 0.016(8) 0.035(7) 0.006(5) 0.007(5) 0.001(6)
C51 0.027(9) 0.029(10) 0.042(8) 0.000(7) 0.013(7) 0.006(7)
C52 0.044(10) 0.030(11) 0.049(10) -0.007(8) 0.012(8) 0.008(8)
C53 0.042(10) 0.035(14) 0.067(12) -0.019(10) 0.009(10) -0.010(9)
C54 0.018(8) 0.032(10) 0.050(9) 0.001(7) -0.005(7) -0.001(7)
C55 0.013(6) 0.022(9) 0.033(7) 0.008(6) 0.006(5) 0.003(6)
C56 0.016(8) 0.040(14) 0.051(12) 0.027(10) 0.018(8) 0.004(8)

loop_
_atom_type_symbol
_atom_type_description
_atom_type_scat_dispersion_real
_atom_type_scat_dispersion_imag
_atom_type_scat_source
C C 0.0181 0.0091 'International Tables Vol C Tables 4.2.6.8 and 6.1.1.4'
H H 0.0000 0.0000 'International Tables Vol C Tables 4.2.6.8 and 6.1.1.4'
Cl Cl 0.3639 0.7018 'International Tables Vol C Tables 4.2.6.8 and 6.1.1.4'
N N 0.0311 0.0180 'International Tables Vol C Tables 4.2.6.8 and 6.1.1.4'
O O 0.0492 0.0322 'International Tables Vol C Tables 4.2.6.8 and 6.1.1.4'
P P 0.2955 0.4335 'International Tables Vol C Tables 4.2.6.8 and 6.1.1.4'
Pd Pd 0.1215 3.9337 'International Tables Vol C Tables 4.2.6.8 and 6.1.1.4'

loop_
_geom_angle_atom_site_label_1
_geom_angle_atom_site_label_2
_geom_angle_atom_site_label_3
_geom_angle
_geom_angle_site_symmetry_1
_geom_angle_site_symmetry_3
P1 Pd1 Cl1 176.0(2) . .
P1 Pd1 P2 91.9(2) . .
P2 Pd1 Cl1 91.7(2) . .
N2 Pd1 P1 90.0(4) . .
N2 Pd1 Cl1 86.4(4) . .
N2 Pd1 P2 176.8(4) . .
C6 N1 P1 110.7(13) . .
C6 N1 C7 121.1(18) . .
C7 N1 P1 128.0(15) . .
C2 C1 O1 124.2(19) . .
C2 C1 C6 124(2) . .
C6 C1 O1 111.6(18) . .
C1 O1 P1 110.4(13) . .
N1 P1 Pd1 121.3(6) . .
O1 P1 Pd1 124.0(6) . .
O1 P1 N1 94.2(8) . .
O1 P1 O2 102.0(9) . .
O2 P1 Pd1 109.6(6) . .
O2 P1 N1 102.4(9) . .
P3 Pd2 Cl2 176.3(2) . .
P3 Pd2 P4 91.3(2) . .
P3 Pd2 N6 89.7(4) . .
P4 Pd2 Cl2 91.9(2) . .
N6 Pd2 Cl2 87.0(4) . .
N6 Pd2 P4 176.5(4) . .
O3 P2 Pd1 90.1(6) . .
O3 P2 O4 176.8(10) . .
N3 P2 Pd1 122.3(8) . .
N3 P2 O3 90.1(9) . .
N3 P2 O4 92.2(9) . .
N3 P2 N4 114.6(11) . .
O4 P2 Pd1 86.8(7) . .
N4 P2 Pd1 122.9(8) . .
N4 P2 O3 92.9(9) . .
N4 P2 O4 88.1(9) . .
Pd1 N2 H2 103(10) . .
C13 N2 Pd1 111.1(12) . .
C13 N2 H2 121(10) . .
C13 N2 C14 112.2(16) . .
C14 N2 Pd1 110.6(12) . .
C14 N2 H2 98(10) . .
C8 O2 P1 115.9(14) . .
C1 C2 H2A 122.1 . .
C1 C2 C3 116(2) . .
C3 C2 H2A 122.1 . .
C2 C3 H3 119.6 . .
C4 C3 C2 121(2) . .
C4 C3 H3 119.6 . .
C15 O3 P2 113.8(15) . .
O6 P3 Pd2 109.3(6) . .
O6 P3 N5 102.0(9) . .
O6 P3 O5 102.4(8) . .
N5 P3 Pd2 119.9(6) . .
O5 P3 Pd2 124.9(6) . .
O5 P3 N5 94.9(8) . .
C21 N3 P2 130.8(16) . .
C20 N3 P2 113.3(16) . .
C20 N3 C21 115(2) . .
C22 O4 P2 112.5(15) . .
O8 P4 Pd2 89.4(6) . .
N8 P4 Pd2 123.0(7) . .
N8 P4 O8 89.5(8) . .
N8 P4 O7 91.3(9) . .
N7 P4 Pd2 122.0(8) . .
N7 P4 O8 91.9(9) . .
N7 P4 N8 115.1(10) . .
N7 P4 O7 89.3(8) . .
O7 P4 Pd2 88.7(6) . .
O7 P4 O8 178.1(9) . .
C28 N4 P2 127.3(17) . .
C27 N4 P2 115.7(17) . .
C27 N4 C28 117(2) . .
C3 C4 H4 118.8 . .
C5 C4 C3 122(2) . .
C5 C4 H4 118.8 . .
Pd2 N6 H6 105.9 . .
C41 N6 Pd2 110.5(13) . .
C41 N6 H6 105.9 . .
C41 N6 C42 117.8(17) . .
C42 N6 Pd2 109.9(14) . .
C42 N6 H6 105.9 . .
C36 O6 P3 122.2(14) . .
N1 C6 C1 110.5(18) . .
N1 C6 C5 130(2) . .
C1 C6 C5 118.6(19) . .
C4 C5 C6 118(2) . .
C4 C5 H5 121.1 . .
C6 C5 H5 121.1 . .
C34 N5 P3 110.5(12) . .
C34 N5 C35 121.4(17) . .
C35 N5 P3 127.5(14) . .
C29 O5 P3 110.0(12) . .
C9 C8 O2 118.5(19) . .
C13 C8 O2 119.4(17) . .
C13 C8 C9 121(2) . .
C50 O8 P4 113.0(14) . .
C55 N8 P4 114.8(15) . .
C55 N8 C56 118(2) . .
C56 N8 P4 126.2(16) . .
N1 C7 H7A 109.5 . .
N1 C7 H7B 109.5 . .
N1 C7 H7C 109.5 . .
H7A C7 H7B 109.5 . .
H7A C7 H7C 109.5 . .
H7B C7 H7C 109.5 . .
C48 N7 P4 114.1(16) . .
C48 N7 C49 114.9(18) . .
C49 N7 P4 131.0(15) . .
C43 O7 P4 115.6(14) . .
C8 C9 H9 119.9 . .
C10 C9 C8 120(2) . .
C10 C9 H9 119.9 . .
C9 C10 H10 120.2 . .
C11 C10 C9 120(2) . .
C11 C10 H10 120.2 . .
C10 C11 H11 119.8 . .
C10 C11 C12 120(2) . .
C12 C11 H11 119.8 . .
C11 C12 H12 120.5 . .
C13 C12 C11 119(2) . .
C13 C12 H12 120.5 . .
C8 C13 N2 122.2(18) . .
C8 C13 C12 119.2(19) . .
C12 C13 N2 117.9(18) . .
C16 C17 H17 118.9 . .
C16 C17 C18 122(2) . .
C18 C17 H17 118.9 . .
C17 C16 H16 121.1 . .
C17 C16 C15 118(3) . .
C15 C16 H16 121.1 . .
O3 C15 C20 112(2) . .
C16 C15 O3 126(2) . .
C16 C15 C20 121(2) . .
N2 C14 H14A 109.5 . .
N2 C14 H14B 109.5 . .
N2 C14 H14C 109.5 . .
H14A C14 H14B 109.5 . .
H14A C14 H14C 109.5 . .
H14B C14 H14C 109.5 . .
C18 C19 H19 121.4 . .
C20 C19 H19 121.4 . .
C20 C19 C18 117(2) . .
C17 C18 C19 119(2) . .
C17 C18 H18 120.3 . .
C19 C18 H18 120.3 . .
N3 C21 H21A 109.5 . .
N3 C21 H21B 109.5 . .
N3 C21 H21C 109.5 . .
H21A C21 H21B 109.5 . .
H21A C21 H21C 109.5 . .
H21B C21 H21C 109.5 . .
C15 C20 N3 110(2) . .
C19 C20 N3 128(2) . .
C19 C20 C15 121(2) . .
O4 C22 C23 126(2) . .
O4 C22 C27 113(2) . .
C27 C22 C23 120(2) . .
C22 C23 H23 122.1 . .
C24 C23 C22 116(2) . .
C24 C23 H23 122.1 . .
C25 C26 H26 120.7 . .
C27 C26 H26 120.7 . .
C27 C26 C25 119(3) . .
C26 C25 H25 120.5 . .
C24 C25 C26 119(2) . .
C24 C25 H25 120.5 . .
C23 C24 H24 118.0 . .
C25 C24 C23 124(2) . .
C25 C24 H24 118.0 . .
N4 C28 H28A 109.5 . .
N4 C28 H28B 109.5 . .
N4 C28 H28C 109.5 . .
H28A C28 H28B 109.5 . .
H28A C28 H28C 109.5 . .
H28B C28 H28C 109.5 . .
N4 C27 C22 109(2) . .
C26 C27 N4 130(3) . .
C26 C27 C22 121(2) . .
C30 C29 O5 125.5(19) . .
C34 C29 O5 113.0(16) . .
C34 C29 C30 121(2) . .
C29 C30 H30 120.7 . .
C31 C30 C29 119(2) . .
C31 C30 H30 120.7 . .
C30 C31 H31 119.7 . .
C30 C31 C32 121(2) . .
C32 C31 H31 119.7 . .
C31 C32 H32 121.0 . .
C33 C32 C31 118.0(18) . .
C33 C32 H32 121.0 . .
C32 C33 H33 119.7 . .
C34 C33 C32 121(2) . .
C34 C33 H33 119.7 . .
C29 C34 N5 110.8(17) . .
C33 C34 N5 128.3(19) . .
C33 C34 C29 120.9(19) . .
N5 C35 H35A 109.5 . .
N5 C35 H35B 109.5 . .
N5 C35 H35C 109.5 . .
H35A C35 H35B 109.5 . .
H35A C35 H35C 109.5 . .
H35B C35 H35C 109.5 . .
O6 C36 C37 118.6(17) . .
O6 C36 C41 122.8(17) . .
C37 C36 C41 118(2) . .
C36 C37 H37 120.0 . .
C38 C37 C36 120(2) . .
C38 C37 H37 120.0 . .
C37 C38 H38 119.9 . .
C37 C38 C39 120(2) . .
C39 C38 H38 119.9 . .
C38 C39 H39 120.2 . .
C40 C39 C38 120(2) . .
C40 C39 H39 120.2 . .
C39 C40 H40 118.7 . .
C41 C40 C39 123(2) . .
C41 C40 H40 118.7 . .
N6 C41 C36 115.7(18) . .
C40 C41 N6 124.9(18) . .
C40 C41 C36 119.4(19) . .
N6 C42 H42A 109.5 . .
N6 C42 H42B 109.5 . .
N6 C42 H42C 109.5 . .
H42A C42 H42B 109.5 . .
H42A C42 H42C 109.5 . .
H42B C42 H42C 109.5 . .
O7 C43 C48 108.9(18) . .
C44 C43 O7 127(2) . .
C44 C43 C48 124(2) . .
C43 C44 H44 121.2 . .
C43 C44 C45 118(3) . .
C45 C44 H44 121.2 . .
C44 C45 H45 119.8 . .
C44 C45 C46 120(2) . .
C46 C45 H45 119.8 . .
C45 C46 H46 119.9 . .
C47 C46 C45 120(2) . .
C47 C46 H46 119.9 . .
C46 C47 H47 119.9 . .
C48 C47 C46 120(2) . .
C48 C47 H47 119.9 . .
N7 C48 C43 111.2(18) . .
C47 C48 N7 131(2) . .
C47 C48 C43 117(2) . .
N7 C49 H49A 109.5 . .
N7 C49 H49B 109.5 . .
N7 C49 H49C 109.5 . .
H49A C49 H49B 109.5 . .
H49A C49 H49C 109.5 . .
H49B C49 H49C 109.5 . .
O8 C50 C51 125(2) . .
O8 C50 C55 112.7(19) . .
C51 C50 C55 122(2) . .
C50 C51 H51 120.9 . .
C50 C51 C52 118(2) . .
C52 C51 H51 120.9 . .
C51 C52 H52 120.1 . .
C53 C52 C51 120(3) . .
C53 C52 H52 120.1 . .
C52 C53 H53 118.7 . .
C52 C53 C54 123(2) . .
C54 C53 H53 118.7 . .
C53 C54 H54 120.4 . .
C53 C54 C55 119(2) . .
C55 C54 H54 120.4 . .
N8 C55 C50 109.8(19) . .
N8 C55 C54 131(2) . .
C54 C55 C50 118(2) . .
N8 C56 H56A 109.5 . .
N8 C56 H56B 109.5 . .
N8 C56 H56C 109.5 . .
H56A C56 H56B 109.5 . .
H56A C56 H56C 109.5 . .
H56B C56 H56C 109.5 . .

loop_
_geom_bond_atom_site_label_1
_geom_bond_atom_site_label_2
_geom_bond_distance
_geom_bond_site_symmetry_2
Pd1 P1 2.198(5) .
Pd1 Cl1 2.334(5) .
Pd1 P2 2.287(6) .
Pd1 N2 2.196(16) .
N1 P1 1.641(18) .
N1 C6 1.39(2) .
N1 C7 1.48(2) .
C1 O1 1.40(2) .
C1 C2 1.34(3) .
C1 C6 1.39(3) .
O1 P1 1.626(15) .
P1 O2 1.638(18) .
Pd2 Cl2 2.342(5) .
Pd2 P3 2.194(5) .
Pd2 P4 2.289(6) .
Pd2 N6 2.262(18) .
P2 O3 1.715(17) .
P2 N3 1.680(19) .
P2 O4 1.734(17) .
P2 N4 1.691(19) .
N2 H2 0.88(2) .
N2 C13 1.46(2) .
N2 C14 1.53(2) .
O2 C8 1.41(3) .
C2 H2A 0.9500 .
C2 C3 1.43(3) .
C3 H3 0.9500 .
C3 C4 1.37(3) .
O3 C15 1.37(3) .
P3 O6 1.618(16) .
P3 N5 1.662(17) .
P3 O5 1.625(14) .
N3 C21 1.46(3) .
N3 C20 1.43(3) .
O4 C22 1.37(3) .
P4 O8 1.733(16) .
P4 N8 1.701(19) .
P4 N7 1.685(19) .
P4 O7 1.733(15) .
N4 C28 1.46(3) .
N4 C27 1.38(3) .
C4 H4 0.9500 .
C4 C5 1.36(3) .
N6 H6 1.0000 .
N6 C41 1.43(2) .
N6 C42 1.44(3) .
O6 C36 1.38(3) .
C6 C5 1.41(3) .
C5 H5 0.9500 .
N5 C34 1.39(2) .
N5 C35 1.44(2) .
O5 C29 1.40(2) .
C8 C9 1.39(3) .
C8 C13 1.35(3) .
O8 C50 1.36(3) .
N8 C55 1.38(3) .
N8 C56 1.46(3) .
C7 H7A 0.9800 .
C7 H7B 0.9800 .
C7 H7C 0.9800 .
N7 C48 1.43(3) .
N7 C49 1.47(3) .
O7 C43 1.38(2) .
C9 H9 0.9500 .
C9 C10 1.37(4) .
C10 H10 0.9500 .
C10 C11 1.35(4) .
C11 H11 0.9500 .
C11 C12 1.42(3) .
C12 H12 0.9500 .
C12 C13 1.39(3) .
C17 H17 0.9500 .
C17 C16 1.32(3) .
C17 C18 1.40(3) .
C16 H16 0.9500 .
C16 C15 1.36(3) .
C15 C20 1.39(3) .
C14 H14A 0.9800 .
C14 H14B 0.9800 .
C14 H14C 0.9800 .
C19 H19 0.9500 .
C19 C18 1.41(3) .
C19 C20 1.34(3) .
C18 H18 0.9500 .
C21 H21A 0.9800 .
C21 H21B 0.9800 .
C21 H21C 0.9800 .
C22 C23 1.40(3) .
C22 C27 1.38(4) .
C23 H23 0.9500 .
C23 C24 1.39(3) .
C26 H26 0.9500 .
C26 C25 1.40(3) .
C26 C27 1.37(3) .
C25 H25 0.9500 .
C25 C24 1.32(4) .
C24 H24 0.9500 .
C28 H28A 0.9800 .
C28 H28B 0.9800 .
C28 H28C 0.9800 .
C29 C30 1.39(3) .
C29 C34 1.38(3) .
C30 H30 0.9500 .
C30 C31 1.38(3) .
C31 H31 0.9500 .
C31 C32 1.45(3) .
C32 H32 0.9500 .
C32 C33 1.38(3) .
C33 H33 0.9500 .
C33 C34 1.37(3) .
C35 H35A 0.9800 .
C35 H35B 0.9800 .
C35 H35C 0.9800 .
C36 C37 1.41(3) .
C36 C41 1.46(2) .
C37 H37 0.9500 .
C37 C38 1.39(3) .
C38 H38 0.9500 .
C38 C39 1.42(3) .
C39 H39 0.9500 .
C39 C40 1.36(3) .
C40 H40 0.9500 .
C40 C41 1.36(3) .
C42 H42A 0.9800 .
C42 H42B 0.9800 .
C42 H42C 0.9800 .
C43 C44 1.33(3) .
C43 C48 1.44(3) .
C44 H44 0.9500 .
C44 C45 1.39(3) .
C45 H45 0.9500 .
C45 C46 1.41(3) .
C46 H46 0.9500 .
C46 C47 1.39(3) .
C47 H47 0.9500 .
C47 C48 1.36(3) .
C49 H49A 0.9800 .
C49 H49B 0.9800 .
C49 H49C 0.9800 .
C50 C51 1.40(3) .
C50 C55 1.42(3) .
C51 H51 0.9500 .
C51 C52 1.43(3) .
C52 H52 0.9500 .
C52 C53 1.38(4) .
C53 H53 0.9500 .
C53 C54 1.38(4) .
C54 H54 0.9500 .
C54 C55 1.42(3) .
C56 H56A 0.9800 .
C56 H56B 0.9800 .
C56 H56C 0.9800 .

loop_
_twin_individual_id
_twin_individual_mass_fraction_refined
1 0.51(3)
2 0.186(15)
3 0.14(2)
4 0.16(2)
